data_7220969
loop_
_publ_author_name
'Li, Hai-Yang'
'Cao, Li-Hui'
'Wei, Yong-Li'
'Xu, Hong'
'Zang, Shuang-Quan'

_publ_section_title
;
 Construction of a series of metal--organic frameworks based on novel
 flexible ligand 4-carboxy-1-(3,5-dicarboxy-benzyl)-pyridinium chloride
 and selective d-block metal ions: crystal structures and
 photoluminescence
;
_journal_issue 33
_journal_name_full CrystEngComm
_journal_page_first 6297
_journal_paper_doi 10.1039/C5CE01008J
_journal_volume 17
_journal_year 2015
_chemical_formula_moiety 'C25 H25 Cd N5 O7, H2 O'
_chemical_formula_sum 'C25 H27 Cd N5 O8'
_chemical_formula_weight 637.92
_chemical_name_systematic
; 
 ? 
;
_space_group_IT_number 2
_symmetry_cell_setting triclinic
_symmetry_space_group_name_Hall '-P 1'
_symmetry_space_group_name_H-M 'P -1'
_atom_sites_solution_hydrogens geom
_atom_sites_solution_primary direct
_atom_sites_solution_secondary difmap
_audit_creation_method SHELXL-97
_audit_update_record
;
2015-06-29 deposited with the CCDC.
2015-07-01 downloaded from the CCDC.
;
_cell_angle_alpha 80.703(5)
_cell_angle_beta 77.485(5)
_cell_angle_gamma 65.302(5)
_cell_formula_units_Z 2
_cell_length_a 8.6985(4)
_cell_length_b 9.4824(6)
_cell_length_c 17.7549(10)
_cell_measurement_temperature 293(2)
_cell_volume 1294.72(14)
_computing_structure_refinement 'SHELXL-97 (Sheldrick, 1997)'
_computing_structure_solution 'SHELXS-97 (Sheldrick, 1990)'
_diffrn_ambient_temperature 293(2)
_diffrn_measured_fraction_theta_full 0.998
_diffrn_measured_fraction_theta_max 0.998
_diffrn_measurement_device_type 'Xcalibur, Eos, Gemini'
_diffrn_radiation_monochromator graphite
_diffrn_radiation_source 'fine-focus sealed tube'
_diffrn_radiation_type MoK\a
_diffrn_radiation_wavelength 0.71073
_diffrn_reflns_av_R_equivalents 0.0399
_diffrn_reflns_av_sigmaI/netI 0.0587
_diffrn_reflns_limit_h_max 9
_diffrn_reflns_limit_h_min -10
_diffrn_reflns_limit_k_max 11
_diffrn_reflns_limit_k_min -11
_diffrn_reflns_limit_l_max 21
_diffrn_reflns_limit_l_min -21
_diffrn_reflns_number 9754
_diffrn_reflns_theta_full 25.00
_diffrn_reflns_theta_max 25.00
_diffrn_reflns_theta_min 3.04
_exptl_absorpt_coefficient_mu 0.902
_exptl_absorpt_correction_T_max 1.00000
_exptl_absorpt_correction_T_min 0.97815
_exptl_absorpt_correction_type multi-scan
_exptl_crystal_colour colourless
_exptl_crystal_density_diffrn 1.636
_exptl_crystal_density_method 'not measured'
_exptl_crystal_description block
_exptl_crystal_F_000 648
_refine_diff_density_max 0.445
_refine_diff_density_min -0.517
_refine_diff_density_rms 0.081
_refine_ls_extinction_method none
_refine_ls_goodness_of_fit_ref 1.031
_refine_ls_hydrogen_treatment mixed
_refine_ls_matrix_type full
_refine_ls_number_parameters 352
_refine_ls_number_reflns 4569
_refine_ls_number_restraints 0
_refine_ls_restrained_S_all 1.031
_refine_ls_R_factor_all 0.0484
_refine_ls_R_factor_gt 0.0374
_refine_ls_shift/su_max 0.001
_refine_ls_shift/su_mean 0.000
_refine_ls_structure_factor_coef Fsqd
_refine_ls_weighting_details 'calc w=1/[\s^2^(Fo^2^)+(0.0298P)^2^+0.1105P] where P=(Fo^2^+2Fc^2^)/3'
_refine_ls_weighting_scheme calc
_refine_ls_wR_factor_gt 0.0730
_refine_ls_wR_factor_ref 0.0764
_reflns_number_gt 3921
_reflns_number_total 4569
_reflns_threshold_expression >2sigma(I)
_cod_data_source_file c5ce01008j2.cif
_cod_data_source_block 5
_cod_depositor_comments 'Adding full bibliography for 7220965--7220971.cif.'
_cod_original_cell_volume 1294.72(12)
_cod_database_code 7220969

loop_
_symmetry_equiv_pos_as_xyz
'x, y, z'
'-x, -y, -z'

loop_
_atom_site_label
_atom_site_type_symbol
_atom_site_fract_x
_atom_site_fract_y
_atom_site_fract_z
_atom_site_U_iso_or_equiv
_atom_site_adp_type
_atom_site_occupancy
_atom_site_symmetry_multiplicity
_atom_site_calc_flag
_atom_site_refinement_flags
C15 C 0.7481(4) 0.2718(4) 0.10276(19) 0.0271(8) Uani 1 1 d .
Cd2 Cd -0.07282(3) 0.96238(3) 0.158236(14) 0.02497(9) Uani 1 1 d .
O1W O -0.1283(3) 0.8677(3) 0.05528(13) 0.0353(6) Uani 1 1 d .
H3 H -0.1212 0.9325 0.0067 0.053 Uiso 1 1 d R
H2 H -0.2248 0.9267 0.0453 0.053 Uiso 1 1 d R
O2 O 0.1945(3) 0.7726(3) 0.13353(14) 0.0368(6) Uani 1 1 d .
O1 O 0.2758(3) 0.9612(3) 0.07622(15) 0.0410(7) Uani 1 1 d .
O5 O 0.5181(4) 0.8242(4) -0.40851(16) 0.0614(9) Uani 1 1 d .
O6 O 0.5405(4) 0.5805(4) -0.37196(16) 0.0609(9) Uani 1 1 d .
N1 N 0.7887(3) 0.6820(3) -0.17331(14) 0.0233(6) Uani 1 1 d .
N3 N -0.0175(4) 1.0300(3) 0.26394(16) 0.0340(7) Uani 1 1 d .
N2 N -0.0653(4) 1.1479(4) 0.36899(16) 0.0376(8) Uani 1 1 d .
C5 C 0.6875(4) 0.4374(4) 0.06509(18) 0.0221(7) Uani 1 1 d .
C4 C 0.5301(4) 0.5481(4) 0.09377(18) 0.0246(8) Uani 1 1 d .
H4 H 0.4598 0.5201 0.1353 0.030 Uiso 1 1 calc R
C2 C 0.4754(4) 0.7012(4) 0.06119(18) 0.0226(7) Uani 1 1 d .
C3 C 0.5807(4) 0.7419(4) -0.00051(18) 0.0238(8) Uani 1 1 d .
H3A H 0.5455 0.8444 -0.0219 0.029 Uiso 1 1 calc R
C7 C 0.7390(4) 0.6315(4) -0.03119(17) 0.0214(7) Uani 1 1 d .
C6 C 0.7911(4) 0.4786(4) 0.00182(17) 0.0227(7) Uani 1 1 d .
H6 H 0.8958 0.4036 -0.0185 0.027 Uiso 1 1 calc R
C8 C 0.8523(4) 0.6743(4) -0.10050(17) 0.0250(8) Uani 1 1 d .
H8A H 0.8522 0.7744 -0.0949 0.030 Uiso 1 1 calc R
H8B H 0.9692 0.5971 -0.1030 0.030 Uiso 1 1 calc R
C1 C 0.3021(4) 0.8212(4) 0.09254(19) 0.0266(8) Uani 1 1 d .
C9 C 0.8153(4) 0.5488(4) -0.20158(19) 0.0293(8) Uani 1 1 d .
H9 H 0.8812 0.4535 -0.1783 0.035 Uiso 1 1 calc R
C10 C 0.7455(5) 0.5533(4) -0.26456(19) 0.0316(8) Uani 1 1 d .
H10 H 0.7628 0.4610 -0.2835 0.038 Uiso 1 1 calc R
C11 C 0.6500(4) 0.6937(4) -0.29979(18) 0.0299(8) Uani 1 1 d .
C13 C 0.6972(4) 0.8209(4) -0.20717(19) 0.0302(8) Uani 1 1 d .
H13 H 0.6794 0.9120 -0.1868 0.036 Uiso 1 1 calc R
C12 C 0.6303(4) 0.8289(4) -0.27133(19) 0.0326(9) Uani 1 1 d .
H12 H 0.5713 0.9252 -0.2959 0.039 Uiso 1 1 calc R
C14 C 0.5607(5) 0.7003(6) -0.3665(2) 0.0430(10) Uani 1 1 d .
C18 C -0.1193(5) 1.1521(4) 0.3030(2) 0.0377(9) Uani 1 1 d .
H18 H -0.2164 1.2313 0.2868 0.045 Uiso 1 1 calc R
C16 C 0.1081(5) 0.9440(4) 0.3077(2) 0.0403(10) Uani 1 1 d .
H16 H 0.1984 0.8500 0.2951 0.048 Uiso 1 1 calc R
C17 C 0.0809(5) 1.0162(5) 0.3721(2) 0.0410(10) Uani 1 1 d .
H17 H 0.1484 0.9828 0.4107 0.049 Uiso 1 1 calc R
C19 C -0.1475(6) 1.2684(5) 0.4243(2) 0.0455(11) Uani 1 1 d .
H19A H -0.1298 1.2201 0.4760 0.055 Uiso 1 1 calc R
H19B H -0.2701 1.3154 0.4239 0.055 Uiso 1 1 calc R
C20 C -0.0785(5) 1.3941(4) 0.4062(2) 0.0410(10) Uani 1 1 d .
H20A H -0.0696 1.4241 0.3511 0.049 Uiso 1 1 calc R
H20B H 0.0362 1.3522 0.4189 0.049 Uiso 1 1 calc R
C21 C -0.1893(5) 1.5388(4) 0.4499(2) 0.0416(10) Uani 1 1 d .
H21A H -0.2191 1.5059 0.5037 0.050 Uiso 1 1 calc R
H21B H -0.1216 1.5989 0.4483 0.050 Uiso 1 1 calc R
C22 C -0.3535(5) 1.6439(5) 0.4192(2) 0.0439(11) Uani 1 1 d .
H22A H -0.4254 1.5868 0.4233 0.053 Uiso 1 1 calc R
H22B H -0.4158 1.7320 0.4505 0.053 Uiso 1 1 calc R
O2W O 0.2651(4) 0.0439(4) 0.51019(19) 0.0762(10) Uani 1 1 d .
H2WD H 0.2777 0.0833 0.4639 0.091 Uiso 1 1 d R
H2WC H 0.3622 -0.0010 0.5249 0.114 Uiso 1 1 d R
C24 C -0.3531(5) 1.6624(5) 0.2740(2) 0.0466(11) Uani 1 1 d .
H24 H -0.4106 1.5988 0.2741 0.056 Uiso 1 1 calc R
N4 N -0.3175(4) 1.7015(3) 0.33723(16) 0.0352(7) Uani 1 1 d .
C23 C -0.2353(5) 1.7969(4) 0.3107(2) 0.0350(9) Uani 1 1 d .
H23 H -0.1975 1.8412 0.3421 0.042 Uiso 1 1 calc R
N5 N -0.2150(4) 1.8198(3) 0.23422(16) 0.0322(7) Uani 1 1 d .
C25 C -0.2885(5) 1.7342(5) 0.2118(2) 0.0429(10) Uani 1 1 d .
H25 H -0.2932 1.7269 0.1608 0.051 Uiso 1 1 calc R
O3 O 0.8907(3) 0.1746(2) 0.07241(13) 0.0347(6) Uani 1 1 d .
O4 O 0.6612(3) 0.2388(3) 0.16191(16) 0.0537(9) Uani 1 1 d .

loop_
_atom_site_aniso_label
_atom_site_aniso_U_11
_atom_site_aniso_U_22
_atom_site_aniso_U_33
_atom_site_aniso_U_23
_atom_site_aniso_U_13
_atom_site_aniso_U_12
C15 0.028(2) 0.0224(18) 0.0309(19) 0.0037(16) -0.0078(16) -0.0109(16)
Cd2 0.02751(16) 0.01763(14) 0.02642(15) -0.00042(10) -0.00257(10) -0.00713(10)
O1W 0.0467(16) 0.0296(13) 0.0290(13) 0.0011(11) -0.0088(11) -0.0144(12)
O2 0.0254(14) 0.0272(13) 0.0482(16) -0.0058(12) 0.0051(12) -0.0055(11)
O1 0.0375(16) 0.0194(13) 0.0533(16) -0.0023(12) -0.0005(12) -0.0025(11)
O5 0.070(2) 0.084(2) 0.0420(17) 0.0198(17) -0.0278(16) -0.0426(19)
O6 0.075(2) 0.084(2) 0.0510(18) -0.0078(17) -0.0175(16) -0.053(2)
N1 0.0250(16) 0.0231(15) 0.0229(14) -0.0006(12) -0.0022(12) -0.0119(12)
N3 0.0331(18) 0.0340(17) 0.0356(17) -0.0070(15) -0.0024(14) -0.0142(15)
N2 0.048(2) 0.0433(19) 0.0285(17) -0.0044(15) -0.0020(15) -0.0266(17)
C5 0.0210(18) 0.0203(17) 0.0254(17) 0.0016(15) -0.0081(14) -0.0079(14)
C4 0.0240(19) 0.0266(18) 0.0243(17) -0.0020(15) -0.0035(14) -0.0113(15)
C2 0.0230(19) 0.0202(17) 0.0267(18) -0.0008(15) -0.0071(14) -0.0096(14)
C3 0.029(2) 0.0161(16) 0.0274(18) 0.0027(14) -0.0089(15) -0.0097(14)
C7 0.0226(18) 0.0211(17) 0.0234(17) 0.0014(14) -0.0066(14) -0.0113(14)
C6 0.0210(18) 0.0211(17) 0.0236(17) -0.0042(14) -0.0044(14) -0.0048(14)
C8 0.0249(19) 0.0273(18) 0.0256(17) 0.0001(15) -0.0064(14) -0.0128(15)
C1 0.0248(19) 0.0270(19) 0.0272(18) -0.0035(16) -0.0089(15) -0.0069(16)
C9 0.031(2) 0.0240(18) 0.0315(19) -0.0026(16) -0.0025(16) -0.0101(16)
C10 0.038(2) 0.032(2) 0.0302(19) -0.0072(17) 0.0022(16) -0.0217(17)
C11 0.029(2) 0.042(2) 0.0216(17) 0.0011(17) 0.0023(15) -0.0215(17)
C13 0.037(2) 0.0212(18) 0.0305(19) -0.0011(16) -0.0022(16) -0.0114(16)
C12 0.033(2) 0.031(2) 0.0289(19) 0.0067(17) -0.0058(16) -0.0100(17)
C14 0.036(2) 0.070(3) 0.032(2) -0.004(2) -0.0003(18) -0.033(2)
C18 0.037(2) 0.041(2) 0.033(2) -0.0039(19) -0.0052(17) -0.0138(19)
C16 0.037(2) 0.036(2) 0.048(2) -0.0021(19) -0.0098(19) -0.0134(18)
C17 0.049(3) 0.048(2) 0.035(2) 0.0056(19) -0.0148(19) -0.027(2)
C19 0.065(3) 0.054(3) 0.027(2) -0.0105(19) 0.0043(19) -0.035(2)
C20 0.051(3) 0.045(2) 0.031(2) -0.0013(19) -0.0051(18) -0.024(2)
C21 0.061(3) 0.043(2) 0.028(2) -0.0003(18) -0.0077(19) -0.030(2)
C22 0.055(3) 0.048(2) 0.029(2) -0.0022(19) 0.0085(19) -0.028(2)
O2W 0.067(2) 0.094(3) 0.078(2) 0.025(2) -0.0343(19) -0.043(2)
C24 0.062(3) 0.061(3) 0.039(2) -0.002(2) -0.010(2) -0.046(2)
N4 0.044(2) 0.0379(18) 0.0291(16) -0.0016(14) -0.0006(14) -0.0244(15)
C23 0.044(2) 0.032(2) 0.036(2) -0.0023(18) -0.0066(18) -0.0227(18)
N5 0.0375(19) 0.0313(17) 0.0293(16) 0.0015(14) -0.0057(14) -0.0163(14)
C25 0.056(3) 0.053(3) 0.032(2) 0.001(2) -0.0104(19) -0.034(2)
O3 0.0306(15) 0.0195(12) 0.0410(14) 0.0017(11) 0.0005(11) -0.0020(11)
O4 0.0390(17) 0.0375(15) 0.0574(18) 0.0222(14) 0.0092(14) -0.0065(13)

loop_
_atom_type_symbol
_atom_type_description
_atom_type_scat_dispersion_real
_atom_type_scat_dispersion_imag
_atom_type_scat_source
C C 0.0033 0.0016 'International Tables Vol C Tables 4.2.6.8 and 6.1.1.4'
H H 0.0000 0.0000 'International Tables Vol C Tables 4.2.6.8 and 6.1.1.4'
Cd Cd -0.8075 1.2024 'International Tables Vol C Tables 4.2.6.8 and 6.1.1.4'
N N 0.0061 0.0033 'International Tables Vol C Tables 4.2.6.8 and 6.1.1.4'
O O 0.0106 0.0060 'International Tables Vol C Tables 4.2.6.8 and 6.1.1.4'

loop_
_geom_angle_atom_site_label_1
_geom_angle_atom_site_label_2
_geom_angle_atom_site_label_3
_geom_angle
_geom_angle_site_symmetry_1
_geom_angle_site_symmetry_3
O4 C15 O3 122.8(3) . .
O4 C15 C5 119.8(3) . .
O3 C15 C5 117.3(3) . .
O2 Cd2 O3 112.03(8) . 1_465
O2 Cd2 N3 93.19(10) . .
O3 Cd2 N3 103.84(10) 1_465 .
O2 Cd2 N5 100.15(9) . 1_545
O3 Cd2 N5 142.95(10) 1_465 1_545
N3 Cd2 N5 91.80(10) . 1_545
O2 Cd2 O1W 84.62(9) . .
O3 Cd2 O1W 81.94(9) 1_465 .
N3 Cd2 O1W 174.21(9) . .
N5 Cd2 O1W 83.33(9) 1_545 .
Cd2 O1W H3 111.5 . .
Cd2 O1W H2 108.8 . .
H3 O1W H2 68.2 . .
C1 O2 Cd2 113.5(2) . .
C13 N1 C9 120.8(3) . .
C13 N1 C8 119.8(3) . .
C9 N1 C8 119.2(3) . .
C18 N3 C16 105.1(3) . .
C18 N3 Cd2 125.5(3) . .
C16 N3 Cd2 128.6(3) . .
C18 N2 C17 107.1(3) . .
C18 N2 C19 125.1(3) . .
C17 N2 C19 127.8(3) . .
C4 C5 C6 119.6(3) . .
C4 C5 C15 120.2(3) . .
C6 C5 C15 120.2(3) . .
C5 C4 C2 120.7(3) . .
C5 C4 H4 119.6 . .
C2 C4 H4 119.6 . .
C3 C2 C4 119.3(3) . .
C3 C2 C1 120.4(3) . .
C4 C2 C1 120.3(3) . .
C2 C3 C7 121.0(3) . .
C2 C3 H3A 119.5 . .
C7 C3 H3A 119.5 . .
C6 C7 C3 119.0(3) . .
C6 C7 C8 119.9(3) . .
C3 C7 C8 121.2(3) . .
C7 C6 C5 120.4(3) . .
C7 C6 H6 119.8 . .
C5 C6 H6 119.8 . .
N1 C8 C7 110.3(3) . .
N1 C8 H8A 109.6 . .
C7 C8 H8A 109.6 . .
N1 C8 H8B 109.6 . .
C7 C8 H8B 109.6 . .
H8A C8 H8B 108.1 . .
O1 C1 O2 124.4(3) . .
O1 C1 C2 118.0(3) . .
O2 C1 C2 117.6(3) . .
N1 C9 C10 120.1(3) . .
N1 C9 H9 119.9 . .
C10 C9 H9 119.9 . .
C9 C10 C11 120.2(3) . .
C9 C10 H10 119.9 . .
C11 C10 H10 119.9 . .
C10 C11 C12 118.4(3) . .
C10 C11 C14 120.7(4) . .
C12 C11 C14 120.8(3) . .
N1 C13 C12 120.3(3) . .
N1 C13 H13 119.9 . .
C12 C13 H13 119.9 . .
C13 C12 C11 120.1(3) . .
C13 C12 H12 120.0 . .
C11 C12 H12 120.0 . .
O6 C14 O5 128.1(4) . .
O6 C14 C11 115.6(4) . .
O5 C14 C11 116.3(4) . .
N3 C18 N2 111.6(3) . .
N3 C18 H18 124.2 . .
N2 C18 H18 124.2 . .
C17 C16 N3 109.9(3) . .
C17 C16 H16 125.1 . .
N3 C16 H16 125.1 . .
C16 C17 N2 106.3(3) . .
C16 C17 H17 126.8 . .
N2 C17 H17 126.8 . .
N2 C19 C20 112.7(3) . .
N2 C19 H19A 109.1 . .
C20 C19 H19A 109.1 . .
N2 C19 H19B 109.1 . .
C20 C19 H19B 109.1 . .
H19A C19 H19B 107.8 . .
C19 C20 C21 113.5(3) . .
C19 C20 H20A 108.9 . .
C21 C20 H20A 108.9 . .
C19 C20 H20B 108.9 . .
C21 C20 H20B 108.9 . .
H20A C20 H20B 107.7 . .
C22 C21 C20 115.0(3) . .
C22 C21 H21A 108.5 . .
C20 C21 H21A 108.5 . .
C22 C21 H21B 108.5 . .
C20 C21 H21B 108.5 . .
H21A C21 H21B 107.5 . .
N4 C22 C21 111.5(3) . .
N4 C22 H22A 109.3 . .
C21 C22 H22A 109.3 . .
N4 C22 H22B 109.3 . .
C21 C22 H22B 109.3 . .
H22A C22 H22B 108.0 . .
H2WD O2W H2WC 109.5 . .
C25 C24 N4 106.4(4) . .
C25 C24 H24 126.8 . .
N4 C24 H24 126.8 . .
C23 N4 C24 106.9(3) . .
C23 N4 C22 126.0(3) . .
C24 N4 C22 127.1(3) . .
N5 C23 N4 111.4(3) . .
N5 C23 H23 124.3 . .
N4 C23 H23 124.3 . .
C23 N5 C25 105.0(3) . .
C23 N5 Cd2 126.2(3) . 1_565
C25 N5 Cd2 128.6(2) . 1_565
C24 C25 N5 110.3(3) . .
C24 C25 H25 124.8 . .
N5 C25 H25 124.8 . .
C15 O3 Cd2 101.76(19) . 1_645

loop_
_geom_bond_atom_site_label_1
_geom_bond_atom_site_label_2
_geom_bond_distance
_geom_bond_site_symmetry_2
C15 O4 1.233(4) .
C15 O3 1.263(4) .
C15 C5 1.520(4) .
Cd2 O2 2.270(2) .
Cd2 O3 2.271(2) 1_465
Cd2 N3 2.281(3) .
Cd2 N5 2.294(3) 1_545
Cd2 O1W 2.378(2) .
O1W H3 0.9814 .
O1W H2 0.8300 .
O2 C1 1.255(4) .
O1 C1 1.245(4) .
O5 C14 1.243(5) .
O6 C14 1.242(5) .
N1 C13 1.344(4) .
N1 C9 1.346(4) .
N1 C8 1.493(4) .
N3 C18 1.321(4) .
N3 C16 1.372(5) .
N2 C18 1.343(5) .
N2 C17 1.364(5) .
N2 C19 1.469(5) .
C5 C4 1.380(4) .
C5 C6 1.393(4) .
C4 C2 1.393(4) .
C4 H4 0.9300 .
C2 C3 1.382(4) .
C2 C1 1.512(4) .
C3 C7 1.394(4) .
C3 H3A 0.9300 .
C7 C6 1.393(4) .
C7 C8 1.516(4) .
C6 H6 0.9300 .
C8 H8A 0.9700 .
C8 H8B 0.9700 .
C9 C10 1.370(5) .
C9 H9 0.9300 .
C10 C11 1.373(5) .
C10 H10 0.9300 .
C11 C12 1.384(5) .
C11 C14 1.531(5) .
C13 C12 1.366(5) .
C13 H13 0.9300 .
C12 H12 0.9300 .
C18 H18 0.9300 .
C16 C17 1.353(5) .
C16 H16 0.9300 .
C17 H17 0.9300 .
C19 C20 1.508(5) .
C19 H19A 0.9700 .
C19 H19B 0.9700 .
C20 C21 1.526(5) .
C20 H20A 0.9700 .
C20 H20B 0.9700 .
C21 C22 1.518(5) .
C21 H21A 0.9700 .
C21 H21B 0.9700 .
C22 N4 1.484(4) .
C22 H22A 0.9700 .
C22 H22B 0.9700 .
O2W H2WD 0.8500 .
O2W H2WC 0.8500 .
C24 C25 1.344(5) .
C24 N4 1.369(5) .
C24 H24 0.9300 .
N4 C23 1.345(5) .
C23 N5 1.325(4) .
C23 H23 0.9300 .
N5 C25 1.370(5) .
N5 Cd2 2.294(3) 1_565
C25 H25 0.9300 .
O3 Cd2 2.271(2) 1_645

loop_
_geom_torsion_atom_site_label_1
_geom_torsion_atom_site_label_2
_geom_torsion_atom_site_label_3
_geom_torsion_atom_site_label_4
_geom_torsion
_geom_torsion_site_symmetry_1
_geom_torsion_site_symmetry_4
O3 Cd2 O2 C1 19.7(3) 1_465 .
N3 Cd2 O2 C1 -86.6(2) . .
N5 Cd2 O2 C1 -179.0(2) 1_545 .
O1W Cd2 O2 C1 98.8(2) . .
O2 Cd2 N3 C18 171.5(3) . .
O3 Cd2 N3 C18 57.9(3) 1_465 .
N5 Cd2 N3 C18 -88.2(3) 1_545 .
O1W Cd2 N3 C18 -120.9(9) . .
O2 Cd2 N3 C16 -20.3(3) . .
O3 Cd2 N3 C16 -134.0(3) 1_465 .
N5 Cd2 N3 C16 79.9(3) 1_545 .
O1W Cd2 N3 C16 47.2(11) . .
O4 C15 C5 C4 -4.4(5) . .
O3 C15 C5 C4 177.8(3) . .
O4 C15 C5 C6 175.0(3) . .
O3 C15 C5 C6 -2.8(5) . .
C6 C5 C4 C2 -1.4(5) . .
C15 C5 C4 C2 178.1(3) . .
C5 C4 C2 C3 0.0(5) . .
C5 C4 C2 C1 179.4(3) . .
C4 C2 C3 C7 1.1(5) . .
C1 C2 C3 C7 -178.4(3) . .
C2 C3 C7 C6 -0.7(5) . .
C2 C3 C7 C8 178.0(3) . .
C3 C7 C6 C5 -0.8(5) . .
C8 C7 C6 C5 -179.4(3) . .
C4 C5 C6 C7 1.8(5) . .
C15 C5 C6 C7 -177.7(3) . .
C13 N1 C8 C7 101.5(3) . .
C9 N1 C8 C7 -74.6(4) . .
C6 C7 C8 N1 100.0(3) . .
C3 C7 C8 N1 -78.6(4) . .
Cd2 O2 C1 O1 10.6(4) . .
Cd2 O2 C1 C2 -169.6(2) . .
C3 C2 C1 O1 -18.5(5) . .
C4 C2 C1 O1 162.1(3) . .
C3 C2 C1 O2 161.7(3) . .
C4 C2 C1 O2 -17.8(5) . .
C13 N1 C9 C10 -1.5(5) . .
C8 N1 C9 C10 174.5(3) . .
N1 C9 C10 C11 0.9(5) . .
C9 C10 C11 C12 1.6(5) . .
C9 C10 C11 C14 -175.6(3) . .
C9 N1 C13 C12 -0.3(5) . .
C8 N1 C13 C12 -176.3(3) . .
N1 C13 C12 C11 2.8(5) . .
C10 C11 C12 C13 -3.4(5) . .
C14 C11 C12 C13 173.7(3) . .
C10 C11 C14 O6 18.8(5) . .
C12 C11 C14 O6 -158.2(4) . .
C10 C11 C14 O5 -160.9(3) . .
C12 C11 C14 O5 22.1(5) . .
C16 N3 C18 N2 -0.1(4) . .
Cd2 N3 C18 N2 170.3(2) . .
C17 N2 C18 N3 0.8(4) . .
C19 N2 C18 N3 178.3(3) . .
C18 N3 C16 C17 -0.5(4) . .
Cd2 N3 C16 C17 -170.5(2) . .
N3 C16 C17 N2 1.0(4) . .
C18 N2 C17 C16 -1.0(4) . .
C19 N2 C17 C16 -178.5(3) . .
C18 N2 C19 C20 -89.2(5) . .
C17 N2 C19 C20 87.8(5) . .
N2 C19 C20 C21 166.0(3) . .
C19 C20 C21 C22 -75.8(4) . .
C20 C21 C22 N4 -59.4(4) . .
C25 C24 N4 C23 0.9(4) . .
C25 C24 N4 C22 -176.1(4) . .
C21 C22 N4 C23 -65.4(5) . .
C21 C22 N4 C24 111.0(4) . .
C24 N4 C23 N5 -0.6(4) . .
C22 N4 C23 N5 176.5(3) . .
N4 C23 N5 C25 0.1(4) . .
N4 C23 N5 Cd2 -176.9(2) . 1_565
N4 C24 C25 N5 -0.9(5) . .
C23 N5 C25 C24 0.5(5) . .
Cd2 N5 C25 C24 177.4(3) 1_565 .
O4 C15 O3 Cd2 -3.7(4) . 1_645
C5 C15 O3 Cd2 174.0(2) . 1_645
